data_4107960
loop_
_publ_author_name
'Vivek Rauniyar'
'Huimin Zhai'
'Dennis G. Hall'

_publ_section_title
;
 Catalytic Enantioselective Allyl- and Crotylboration of Aldehydes Using
 Chiral Diol.SnCl4 Complexes. Optimization, Substrate Scope and
 Mechanistic Investigations
;
_journal_name_full 'Journal of the American Chemical Society'
_journal_page_first 8481
_journal_page_last 8490
_journal_paper_doi 10.1021/ja8016076
_journal_volume 130
_journal_year 2008
_chemical_formula_moiety 'C30 H46 Cl4 O2 Sn, C7 H8, H2 O'
_chemical_formula_sum 'C37 H56 Cl4 O3 Sn'
_chemical_formula_weight 809.31
_chemical_name_systematic
;

  ?

;
_space_group_IT_number 19
_symmetry_cell_setting orthorhombic
_symmetry_space_group_name_Hall 'P 2ac 2ab'
_symmetry_space_group_name_H-M 'P 21 21 21'
_atom_sites_solution_hydrogens geom
_atom_sites_solution_primary direct
_atom_sites_solution_secondary difmap
_audit_creation_method SHELXL-97
_cell_angle_alpha 90.00
_cell_angle_beta 90.00
_cell_angle_gamma 90.00
_cell_formula_units_Z 4
_cell_length_a 9.9594(7)
_cell_length_b 12.2807(8)
_cell_length_c 31.266(2)
_cell_measurement_reflns_used 6722
_cell_measurement_temperature 193(2)
_cell_measurement_theta_max 26.34
_cell_measurement_theta_min 2.15
_cell_volume 3824.1(4)
_computing_cell_refinement 'Bruker SAINT (Bruker, 1997)'
_computing_data_collection 'Bruker SMART (Bruker, 1997)'
_computing_data_reduction 'Bruker SAINT (Bruker, 1997)'
_computing_molecular_graphics 'Bruker SHELXTL (Bruker, 1997)'
_computing_publication_material 'Bruker SHELXTL (Bruker, 1997)'
_computing_structure_refinement 'SHELXL-97 (Sheldrick, 1997)'
_computing_structure_solution 'DIRDIF-96 (Beurskens et al., 1996)'
_diffrn_ambient_temperature 193(2)
_diffrn_detector_area_resol_mean 8.192
_diffrn_measured_fraction_theta_full 0.999
_diffrn_measured_fraction_theta_max 0.999
_diffrn_measurement_device_type 'Bruker PLATFORM diffractometer/SMART 1000 CCD area detector'
_diffrn_measurement_method '\w scans'
_diffrn_radiation_monochromator graphite
_diffrn_radiation_source 'fine-focus sealed tube'
_diffrn_radiation_type MoK\a
_diffrn_radiation_wavelength 0.71073
_diffrn_reflns_av_R_equivalents 0.0318
_diffrn_reflns_av_sigmaI/netI 0.0266
_diffrn_reflns_limit_h_max 12
_diffrn_reflns_limit_h_min -12
_diffrn_reflns_limit_k_max 15
_diffrn_reflns_limit_k_min -15
_diffrn_reflns_limit_l_max 40
_diffrn_reflns_limit_l_min -40
_diffrn_reflns_number 33714
_diffrn_reflns_theta_full 27.45
_diffrn_reflns_theta_max 27.45
_diffrn_reflns_theta_min 1.78
_diffrn_standards_decay_% 0
_diffrn_standards_interval_time 0
_diffrn_standards_number 0
_exptl_absorpt_coefficient_mu 0.981
_exptl_absorpt_correction_T_max 0.9083
_exptl_absorpt_correction_T_min 0.5724
_exptl_absorpt_correction_type multi-scan
_exptl_absorpt_process_details 'SADABS (Sheldrick, 1996)'
_exptl_crystal_colour colorless
_exptl_crystal_density_diffrn 1.406
_exptl_crystal_description prism
_exptl_crystal_F_000 1680
_exptl_crystal_size_max 0.64
_exptl_crystal_size_mid 0.15
_exptl_crystal_size_min 0.10
_refine_diff_density_max 0.910
_refine_diff_density_min -0.640
_refine_diff_density_rms 0.075
_refine_ls_abs_structure_details 'Flack H D (1983), Acta Cryst. A39, 876-881'
_refine_ls_abs_structure_Flack -0.011(17)
_refine_ls_extinction_method none
_refine_ls_goodness_of_fit_ref 1.092
_refine_ls_hydrogen_treatment constr
_refine_ls_matrix_type full
_refine_ls_number_parameters 400
_refine_ls_number_reflns 8736
_refine_ls_number_restraints 15
_refine_ls_restrained_S_all 1.092
_refine_ls_R_factor_all 0.0350
_refine_ls_R_factor_gt 0.0316
_refine_ls_shift/su_max 0.001
_refine_ls_shift/su_mean 0.000
_refine_ls_structure_factor_coef Fsqd
_refine_ls_weighting_details 'calc w=1/[\s^2^(Fo^2^)+(0.0468P)^2^+1.4331P] where P=(Fo^2^+2Fc^2^)/3'
_refine_ls_weighting_scheme calc
_refine_ls_wR_factor_gt 0.0810
_refine_ls_wR_factor_ref 0.0827
_reflns_number_gt 8210
_reflns_number_total 8736
_reflns_threshold_expression I>2\s(I)
_cod_data_source_file ja8016076-file004.cif
_cod_data_source_block dgh0807
_cod_database_code 4107960

loop_
_symmetry_equiv_pos_as_xyz
'x, y, z'
'-x+1/2, -y, z+1/2'
'-x, y+1/2, -z+1/2'
'x+1/2, -y+1/2, -z'

loop_
_atom_site_label
_atom_site_type_symbol
_atom_site_fract_x
_atom_site_fract_y
_atom_site_fract_z
_atom_site_U_iso_or_equiv
_atom_site_adp_type
_atom_site_occupancy
_atom_site_symmetry_multiplicity
_atom_site_calc_flag
_atom_site_refinement_flags
_atom_site_disorder_assembly
_atom_site_disorder_group
Sn Sn 0.168381(19) 0.135675(17) 0.523556(6) 0.02675(6) Uani 1 1 d . . .
Cl1 Cl 0.01856(9) 0.19942(8) 0.57549(3) 0.0451(2) Uani 1 1 d . . .
Cl2 Cl 0.38284(7) 0.14414(7) 0.55527(3) 0.03525(16) Uani 1 1 d . . .
Cl3 Cl 0.20144(7) 0.31738(6) 0.49498(3) 0.03500(17) Uani 1 1 d . . .
Cl4 Cl 0.13831(9) -0.05130(7) 0.53967(3) 0.0431(2) Uani 1 1 d . . .
O1 O 0.2472(2) 0.08732(19) 0.46315(7) 0.0294(5) Uani 1 1 d D . .
H1O H 0.3312(9) 0.071(3) 0.4637(12) 0.044 Uiso 1 1 d D . .
O2 O 0.00053(19) 0.11764(17) 0.47894(7) 0.0294(4) Uani 1 1 d D . .
H2O H -0.071(2) 0.157(3) 0.4799(13) 0.044 Uiso 1 1 d D . .
C1 C 0.1586(3) 0.0291(2) 0.43410(9) 0.0256(6) Uani 1 1 d . . .
H1 H 0.1425 -0.0462 0.4451 0.031 Uiso 1 1 calc R . .
C2 C 0.0262(3) 0.0932(3) 0.43389(10) 0.0253(6) Uani 1 1 d . . .
H2 H 0.0363 0.1620 0.4171 0.030 Uiso 1 1 calc R . .
C11 C 0.2253(3) 0.0237(3) 0.39033(10) 0.0279(6) Uani 1 1 d . . .
C12 C 0.2383(3) -0.0741(3) 0.36771(10) 0.0309(7) Uani 1 1 d . . .
C13 C 0.3096(4) -0.0718(3) 0.32937(11) 0.0430(8) Uani 1 1 d . . .
H13 H 0.3209 -0.1373 0.3136 0.052 Uiso 1 1 calc R . .
C14 C 0.3645(4) 0.0243(4) 0.31382(13) 0.0495(10) Uani 1 1 d . . .
H14 H 0.4121 0.0239 0.2875 0.059 Uiso 1 1 calc R . .
C15 C 0.3504(4) 0.1202(3) 0.33616(12) 0.0443(8) Uani 1 1 d . . .
H15 H 0.3885 0.1858 0.3256 0.053 Uiso 1 1 calc R . .
C16 C 0.2802(3) 0.1194(3) 0.37423(11) 0.0347(7) Uani 1 1 d . . .
H16 H 0.2691 0.1854 0.3897 0.042 Uiso 1 1 calc R . .
C21 C -0.0902(3) 0.0266(3) 0.41680(10) 0.0288(6) Uani 1 1 d . . .
C22 C -0.1565(3) 0.0496(3) 0.37777(10) 0.0351(7) Uani 1 1 d . . .
C23 C -0.2627(4) -0.0187(3) 0.36663(13) 0.0457(9) Uani 1 1 d . . .
H23 H -0.3079 -0.0053 0.3404 0.055 Uiso 1 1 calc R . .
C24 C -0.3054(4) -0.1031(4) 0.39101(14) 0.0527(11) Uani 1 1 d . . .
H24 H -0.3791 -0.1465 0.3820 0.063 Uiso 1 1 calc R . .
C25 C -0.2405(4) -0.1252(3) 0.42911(13) 0.0448(8) Uani 1 1 d . . .
H25 H -0.2689 -0.1841 0.4466 0.054 Uiso 1 1 calc R . .
C26 C -0.1334(3) -0.0603(3) 0.44159(11) 0.0340(7) Uani 1 1 d . . .
H26 H -0.0886 -0.0758 0.4677 0.041 Uiso 1 1 calc R . .
C31 C 0.1846(3) -0.1827(2) 0.38366(10) 0.0313(6) Uani 1 1 d . B .
H31 H 0.1197 -0.1666 0.4072 0.038 Uiso 1 1 calc R . .
C32 C 0.2985(4) -0.2477(4) 0.40289(19) 0.0678(14) Uani 1 1 d . . .
H32A H 0.3358 -0.2042 0.4268 0.081 Uiso 0.50 1 calc PR A 1
H32B H 0.3697 -0.2530 0.3809 0.081 Uiso 0.50 1 calc PR A 1
H32C H 0.3349 -0.2939 0.3797 0.081 Uiso 0.50 1 d PR A 2
H32D H 0.3700 -0.1951 0.4105 0.081 Uiso 0.50 1 d PR A 2
C33A C 0.2739(13) -0.3617(11) 0.4198(5) 0.067(3) Uani 0.50 1 d P B 1
H33A H 0.2670 -0.4096 0.3944 0.080 Uiso 0.50 1 calc PR B 1
H33B H 0.3569 -0.3834 0.4349 0.080 Uiso 0.50 1 calc PR B 1
C33B C 0.2803(13) -0.3190(11) 0.4399(4) 0.067(3) Uani 0.50 1 d P B 2
H33C H 0.2873 -0.2713 0.4653 0.080 Uiso 0.50 1 calc PR B 2
H33D H 0.3602 -0.3670 0.4405 0.080 Uiso 0.50 1 calc PR B 2
C34 C 0.1624(6) -0.3915(5) 0.4478(2) 0.092(2) Uani 1 1 d . . .
H34A H 0.1842 -0.3628 0.4766 0.111 Uiso 0.50 1 calc PR B 1
H34B H 0.1631 -0.4719 0.4502 0.111 Uiso 0.50 1 calc PR B 1
H34C H 0.1659 -0.4124 0.4784 0.111 Uiso 0.50 1 d PR B 2
H34D H 0.1790 -0.4588 0.4312 0.111 Uiso 0.50 1 d PR B 2
C35 C 0.0194(5) -0.3586(4) 0.43847(14) 0.0566(10) Uani 1 1 d . B .
H35A H -0.0406 -0.3966 0.4588 0.068 Uiso 1 1 calc R . .
H35B H 0.0102 -0.2794 0.4437 0.068 Uiso 1 1 calc R . .
C36 C -0.0264(6) -0.3824(4) 0.39440(16) 0.0756(15) Uani 1 1 d . . .
H36A H -0.1241 -0.3963 0.3963 0.091 Uiso 1 1 calc R B 1
H36B H 0.0156 -0.4525 0.3863 0.091 Uiso 1 1 calc R B 1
H36C H -0.0292 -0.4628 0.3918 0.091 Uiso 1 1 d R B 2
H36D H -0.1206 -0.3570 0.3927 0.091 Uiso 1 1 d R B 2
C37A C -0.0067(13) -0.3061(10) 0.3563(3) 0.047(3) Uani 0.50 1 d P B 1
H37A H -0.0190 -0.3514 0.3304 0.056 Uiso 0.50 1 calc PR B 1
H37B H -0.0830 -0.2545 0.3569 0.056 Uiso 0.50 1 calc PR B 1
C37B C 0.0364(17) -0.3450(10) 0.3599(5) 0.066(4) Uani 0.50 1 d P B 2
H37C H -0.0321 -0.3514 0.3371 0.079 Uiso 0.50 1 calc PR B 2
H37D H 0.1033 -0.4024 0.3536 0.079 Uiso 0.50 1 calc PR B 2
C38 C 0.1075(6) -0.2435(4) 0.34903(15) 0.0746(16) Uani 1 1 d . . .
H38A H 0.0819 -0.1883 0.3274 0.089 Uiso 1 1 calc R B 1
H38B H 0.1732 -0.2923 0.3350 0.089 Uiso 1 1 calc R B 1
H38C H 0.0415 -0.1921 0.3367 0.089 Uiso 1 1 d R B 2
H38D H 0.1727 -0.2606 0.3261 0.089 Uiso 1 1 d R B 2
C41 C -0.1167(4) 0.1413(3) 0.34727(10) 0.0400(7) Uani 1 1 d . D .
H41 H -0.0542 0.1916 0.3627 0.048 Uiso 1 1 calc R . .
C42 C -0.2436(5) 0.2070(4) 0.33354(13) 0.0550(11) Uani 1 1 d . D .
H42A H -0.2762 0.1760 0.3062 0.066 Uiso 1 1 calc R . .
H42B H -0.3143 0.1939 0.3552 0.066 Uiso 1 1 calc R . .
C43 C -0.2308(7) 0.3276(5) 0.32774(18) 0.0876(19) Uani 1 1 d D . .
H43A H -0.3229 0.3560 0.3235 0.105 Uiso 0.80 1 calc PR C 1
H43B H -0.1987 0.3573 0.3554 0.105 Uiso 0.80 1 calc PR C 1
H43C H -0.2662 0.3613 0.3542 0.105 Uiso 0.20 1 d PR C 2
H43D H -0.2937 0.3477 0.3045 0.105 Uiso 0.20 1 d PR C 2
C44A C -0.1466(7) 0.3775(6) 0.2941(2) 0.0746(18) Uani 0.80 1 d P D 1
H44A H -0.1649 0.4567 0.2935 0.090 Uiso 0.80 1 calc PR D 1
H44B H -0.1740 0.3472 0.2661 0.090 Uiso 0.80 1 calc PR D 1
C45A C 0.0039(8) 0.3607(6) 0.2995(3) 0.084(2) Uani 0.80 1 d P D 1
H45A H 0.0500 0.4277 0.2898 0.100 Uiso 0.80 1 calc PR D 1
H45B H 0.0229 0.3521 0.3304 0.100 Uiso 0.80 1 calc PR D 1
C44B C -0.0978(12) 0.3864(12) 0.3181(8) 0.090 Uiso 0.20 1 d PD D 2
H44C H -0.0313 0.3670 0.3404 0.108 Uiso 0.20 1 calc PR D 2
H44D H -0.1126 0.4660 0.3196 0.108 Uiso 0.20 1 calc PR D 2
C45B C -0.0401(16) 0.3573(14) 0.2739(6) 0.090 Uiso 0.20 1 d PD D 2
H45C H 0.0017 0.4229 0.2612 0.108 Uiso 0.20 1 calc PR D 2
H45D H -0.1143 0.3341 0.2549 0.108 Uiso 0.20 1 calc PR D 2
C46 C 0.0653(6) 0.2656(6) 0.2762(2) 0.0871(19) Uani 1 1 d D . .
H46A H 0.1486 0.2458 0.2916 0.105 Uiso 0.80 1 calc PR D 1
H46B H 0.0925 0.2918 0.2476 0.105 Uiso 0.80 1 calc PR D 1
H46C H 0.1333 0.2739 0.2534 0.105 Uiso 0.20 1 d PR D 2
H46D H 0.1112 0.2657 0.3043 0.105 Uiso 0.20 1 d PR D 2
C47 C -0.0149(6) 0.1611(4) 0.26977(14) 0.0693(14) Uani 1 1 d . D .
H47A H 0.0327 0.1160 0.2483 0.083 Uiso 1 1 calc R . .
H47B H -0.1030 0.1809 0.2573 0.083 Uiso 1 1 calc R . .
C48 C -0.0407(4) 0.0900(4) 0.30942(12) 0.0510(10) Uani 1 1 d . . .
H48A H 0.0474 0.0644 0.3201 0.061 Uiso 1 1 calc R D .
H48B H -0.0914 0.0249 0.3001 0.061 Uiso 1 1 calc R . .
O1S O 0.4859(3) 0.0199(2) 0.45899(9) 0.0473(6) Uani 1 1 d D . .
H1SA H 0.544(4) 0.063(3) 0.4701(15) 0.071 Uiso 1 1 d D . .
H1SB H 0.512(5) 0.026(4) 0.4329(6) 0.071 Uiso 1 1 d D . .
C10S C 0.6093(9) -0.0338(6) 0.1762(3) 0.0728(8) Uiso 0.50 1 d PD E 1
H10A H 0.5839 -0.0507 0.1466 0.087 Uiso 0.50 1 calc PR E 1
H10B H 0.5872 -0.0957 0.1947 0.087 Uiso 0.50 1 calc PR E 1
H10C H 0.7061 -0.0196 0.1775 0.087 Uiso 0.50 1 calc PR E 1
C11S C 0.5343(7) 0.0649(5) 0.1910(2) 0.0728(8) Uiso 0.50 1 d PGD E 1
C12S C 0.4142(7) 0.0938(5) 0.1713(2) 0.0728(8) Uiso 0.50 1 d PGD E 1
H12S H 0.3785 0.0498 0.1491 0.087 Uiso 0.50 1 calc PR E 1
C13S C 0.3465(6) 0.1872(6) 0.1842(2) 0.0728(8) Uiso 0.50 1 d PG E 1
H13S H 0.2644 0.2069 0.1708 0.087 Uiso 0.50 1 calc PR E 1
C14S C 0.3988(7) 0.2516(5) 0.2168(2) 0.0728(8) Uiso 0.50 1 d PG E 1
H14S H 0.3525 0.3154 0.2256 0.087 Uiso 0.50 1 calc PR E 1
C15S C 0.5188(8) 0.2227(6) 0.2364(2) 0.0728(8) Uiso 0.50 1 d PG E 1
H15S H 0.5546 0.2667 0.2586 0.087 Uiso 0.50 1 calc PR E 1
C16S C 0.5866(7) 0.1293(6) 0.2235(2) 0.0728(8) Uiso 0.50 1 d PGD E 1
H16S H 0.6686 0.1096 0.2369 0.087 Uiso 0.50 1 calc PR E 1
C20S C 0.6560(9) -0.0643(6) 0.1754(3) 0.0728(8) Uiso 0.50 1 d PD F 2
H20A H 0.6970 -0.0912 0.2018 0.087 Uiso 0.50 1 calc PR F 2
H20B H 0.7267 -0.0434 0.1552 0.087 Uiso 0.50 1 calc PR F 2
H20C H 0.6005 -0.1217 0.1627 0.087 Uiso 0.50 1 calc PR F 2
C21S C 0.5702(7) 0.0327(5) 0.1852(2) 0.0728(8) Uiso 0.50 1 d PGD F 2
C22S C 0.4600(7) 0.0565(6) 0.1595(2) 0.0728(8) Uiso 0.50 1 d PGD F 2
H22S H 0.4390 0.0112 0.1359 0.087 Uiso 0.50 1 calc PR F 2
C23S C 0.3806(6) 0.1467(6) 0.1686(2) 0.0728(8) Uiso 0.50 1 d PG F 2
H23S H 0.3053 0.1631 0.1511 0.087 Uiso 0.50 1 calc PR F 2
C24S C 0.4114(7) 0.2131(5) 0.2032(2) 0.0728(8) Uiso 0.50 1 d PG F 2
H24S H 0.3572 0.2747 0.2094 0.087 Uiso 0.50 1 calc PR F 2
C25S C 0.5216(8) 0.1892(6) 0.2289(2) 0.0728(8) Uiso 0.50 1 d PG F 2
H25S H 0.5426 0.2345 0.2526 0.087 Uiso 0.50 1 calc PR F 2
C26S C 0.6010(7) 0.0990(6) 0.2198(2) 0.0728(8) Uiso 0.50 1 d PGD F 2
H26S H 0.6763 0.0827 0.2374 0.087 Uiso 0.50 1 calc PR F 2

loop_
_atom_site_aniso_label
_atom_site_aniso_U_11
_atom_site_aniso_U_22
_atom_site_aniso_U_33
_atom_site_aniso_U_23
_atom_site_aniso_U_13
_atom_site_aniso_U_12
Sn 0.02253(9) 0.03143(10) 0.02629(9) -0.00359(8) 0.00007(8) -0.00028(8)
Cl1 0.0359(4) 0.0649(6) 0.0347(4) -0.0101(4) 0.0072(3) 0.0084(4)
Cl2 0.0278(3) 0.0391(4) 0.0389(4) -0.0007(4) -0.0074(3) -0.0005(3)
Cl3 0.0293(4) 0.0305(3) 0.0452(4) 0.0006(3) -0.0038(3) -0.0002(3)
Cl4 0.0402(5) 0.0378(4) 0.0513(5) 0.0089(4) -0.0013(4) -0.0052(3)
O1 0.0202(10) 0.0384(12) 0.0295(11) -0.0081(9) -0.0005(8) 0.0003(9)
O2 0.0219(9) 0.0371(12) 0.0291(10) -0.0092(9) -0.0004(9) 0.0038(8)
C1 0.0205(13) 0.0280(13) 0.0283(14) -0.0023(11) 0.0016(12) -0.0009(12)
C2 0.0230(13) 0.0265(14) 0.0263(14) -0.0028(11) 0.0000(11) -0.0012(11)
C11 0.0229(13) 0.0329(16) 0.0281(15) -0.0018(12) 0.0014(11) 0.0000(12)
C12 0.0288(15) 0.0322(16) 0.0317(16) -0.0014(13) 0.0051(12) -0.0006(12)
C13 0.046(2) 0.0443(19) 0.0390(18) -0.0062(15) 0.0157(16) 0.0019(16)
C14 0.050(2) 0.060(2) 0.0383(19) 0.0002(17) 0.0207(16) -0.0077(18)
C15 0.044(2) 0.045(2) 0.0434(18) 0.0094(16) 0.0051(15) -0.0117(17)
C16 0.0343(15) 0.0330(18) 0.0367(16) -0.0007(13) -0.0001(13) -0.0062(13)
C21 0.0228(14) 0.0330(16) 0.0305(16) -0.0085(12) 0.0022(12) -0.0006(12)
C22 0.0314(16) 0.0417(17) 0.0322(15) -0.0098(13) -0.0019(14) 0.0037(15)
C23 0.0326(18) 0.060(2) 0.045(2) -0.0168(18) -0.0063(15) -0.0031(17)
C24 0.0326(19) 0.063(3) 0.063(2) -0.026(2) -0.0001(17) -0.0126(17)
C25 0.0373(17) 0.042(2) 0.055(2) -0.0109(18) 0.0129(16) -0.0102(16)
C26 0.0290(16) 0.0335(17) 0.0393(18) -0.0047(14) 0.0038(13) -0.0034(12)
C31 0.0351(17) 0.0266(14) 0.0323(15) -0.0037(12) 0.0053(13) -0.0002(13)
C32 0.042(2) 0.062(3) 0.099(4) 0.027(3) 0.005(2) 0.010(2)
C33A 0.048(5) 0.056(7) 0.097(10) 0.015(7) -0.013(6) 0.010(6)
C33B 0.049(5) 0.067(8) 0.084(9) 0.029(6) -0.008(6) 0.011(6)
C34 0.082(4) 0.093(4) 0.102(4) 0.061(3) -0.015(3) -0.007(3)
C35 0.063(3) 0.053(2) 0.054(2) 0.011(2) 0.0016(19) -0.011(2)
C36 0.080(3) 0.064(3) 0.083(4) 0.017(3) -0.003(3) -0.027(3)
C37A 0.064(7) 0.054(8) 0.022(4) 0.011(4) -0.014(4) -0.022(5)
C37B 0.093(11) 0.048(8) 0.057(6) 0.022(6) -0.026(7) -0.024(6)
C38 0.118(5) 0.062(3) 0.043(2) 0.006(2) -0.008(3) -0.040(3)
C41 0.0447(18) 0.0466(19) 0.0286(15) -0.0032(16) -0.0054(13) 0.0069(18)
C42 0.058(3) 0.068(3) 0.039(2) 0.0002(19) -0.0020(18) 0.024(2)
C43 0.120(5) 0.078(4) 0.065(3) 0.013(3) -0.002(3) 0.043(4)
C44A 0.089(5) 0.065(4) 0.070(4) 0.004(3) 0.003(3) 0.013(4)
C45A 0.087(5) 0.070(4) 0.094(5) 0.000(4) -0.025(4) -0.017(4)
C46 0.067(3) 0.099(5) 0.095(4) 0.034(4) 0.024(3) 0.002(3)
C47 0.085(3) 0.082(4) 0.041(2) 0.001(2) 0.014(2) 0.012(3)
C48 0.054(2) 0.060(2) 0.039(2) 0.0012(18) 0.0067(17) 0.014(2)
O1S 0.0291(12) 0.0587(17) 0.0540(16) -0.0147(13) -0.0018(12) 0.0056(11)

loop_
_atom_type_symbol
_atom_type_description
_atom_type_scat_dispersion_real
_atom_type_scat_dispersion_imag
_atom_type_scat_source
C C 0.0033 0.0016 'International Tables Vol C Tables 4.2.6.8 and 6.1.1.4'
H H 0.0000 0.0000 'International Tables Vol C Tables 4.2.6.8 and 6.1.1.4'
O O 0.0106 0.0060 'International Tables Vol C Tables 4.2.6.8 and 6.1.1.4'
Cl Cl 0.1484 0.1585 'International Tables Vol C Tables 4.2.6.8 and 6.1.1.4'
Sn Sn -0.6537 1.4246 'International Tables Vol C Tables 4.2.6.8 and 6.1.1.4'

loop_
_geom_angle_atom_site_label_1
_geom_angle_atom_site_label_2
_geom_angle_atom_site_label_3
_geom_angle
O1 Sn O2 71.82(7)
O1 Sn Cl1 160.67(6)
O2 Sn Cl1 89.37(6)
O1 Sn Cl2 92.95(6)
O2 Sn Cl2 164.74(6)
Cl1 Sn Cl2 105.73(3)
O1 Sn Cl4 87.99(7)
O2 Sn Cl4 86.61(6)
Cl1 Sn Cl4 95.51(4)
Cl2 Sn Cl4 93.89(3)
O1 Sn Cl3 83.10(7)
O2 Sn Cl3 87.82(6)
Cl1 Sn Cl3 91.97(3)
Cl2 Sn Cl3 89.51(3)
Cl4 Sn Cl3 170.62(3)
C1 O1 Sn 117.87(16)
C2 O2 Sn 120.07(16)
O1 C1 C11 108.6(2)
O1 C1 C2 105.8(2)
C11 C1 C2 113.1(2)
O2 C2 C21 108.5(2)
O2 C2 C1 104.5(2)
C21 C2 C1 112.5(2)
C16 C11 C12 120.4(3)
C16 C11 C1 117.4(3)
C12 C11 C1 122.1(3)
C13 C12 C11 117.7(3)
C13 C12 C31 118.6(3)
C11 C12 C31 123.7(3)
C14 C13 C12 121.3(3)
C15 C14 C13 120.6(3)
C14 C15 C16 118.9(3)
C15 C16 C11 121.1(3)
C26 C21 C22 119.4(3)
C26 C21 C2 117.1(3)
C22 C21 C2 123.6(3)
C23 C22 C21 116.7(3)
C23 C22 C41 119.0(3)
C21 C22 C41 124.3(3)
C24 C23 C22 123.9(4)
C23 C24 C25 119.2(3)
C24 C25 C26 119.3(4)
C25 C26 C21 121.5(3)
C32 C31 C12 109.2(3)
C32 C31 C38 113.7(4)
C12 C31 C38 112.0(3)
C33B C32 C31 122.5(6)
C31 C32 C33A 120.3(6)
C34 C33A C32 124.2(9)
C32 C33B C34 125.9(9)
C33A C34 C35 122.2(6)
C33B C34 C35 123.3(6)
C36 C35 C34 114.7(5)
C37B C36 C35 122.8(8)
C35 C36 C37A 124.4(6)
C38 C37A C36 124.8(8)
C36 C37B C38 135.0(13)
C37A C38 C31 124.5(6)
C37B C38 C31 119.5(7)
C22 C41 C48 107.8(3)
C22 C41 C42 110.0(3)
C48 C41 C42 113.5(3)
C43 C42 C41 118.4(5)
C44A C43 C42 123.0(5)
C42 C43 C44B 124.1(8)
C43 C44A C45A 115.1(6)
C46 C45A C44A 116.9(6)
C43 C44B C45B 112.8(3)
C44B C45B C46 112.4(3)
C45A C46 C47 120.3(5)
C47 C46 C45B 104.6(10)
C46 C47 C48 117.3(4)
C47 C48 C41 118.0(4)
C12S C11S C16S 120.0
C12S C11S C10S 119.99(6)
C16S C11S C10S 119.99(6)
C11S C12S C13S 120.0
C14S C13S C12S 120.0
C13S C14S C15S 120.0
C14S C15S C16S 120.0
C15S C16S C11S 120.0
C22S C21S C26S 120.0
C22S C21S C20S 120.01(6)
C26S C21S C20S 119.99(6)
C21S C22S C23S 120.0
C22S C23S C24S 120.0
C25S C24S C23S 120.0
C26S C25S C24S 120.0
C25S C26S C21S 120.0

loop_
_geom_bond_atom_site_label_1
_geom_bond_atom_site_label_2
_geom_bond_distance
Sn O1 2.130(2)
Sn O2 2.188(2)
Sn Cl1 2.3401(8)
Sn Cl2 2.3571(8)
Sn Cl4 2.3698(9)
Sn Cl3 2.4262(8)
O1 C1 1.454(3)
O2 C2 1.463(4)
C1 C11 1.523(4)
C1 C2 1.535(4)
C2 C21 1.516(4)
C11 C16 1.390(5)
C11 C12 1.400(4)
C12 C13 1.394(5)
C12 C31 1.521(4)
C13 C14 1.389(5)
C14 C15 1.376(6)
C15 C16 1.381(5)
C21 C26 1.387(5)
C21 C22 1.416(5)
C22 C23 1.394(5)
C22 C41 1.528(5)
C23 C24 1.355(6)
C24 C25 1.382(6)
C25 C26 1.387(5)
C31 C32 1.512(5)
C31 C38 1.523(5)
C32 C33B 1.462(14)
C32 C33A 1.517(15)
C33A C34 1.462(15)
C33B C34 1.495(14)
C34 C35 1.509(7)
C35 C36 1.481(7)
C36 C37B 1.329(17)
C36 C37A 1.529(11)
C37A C38 1.391(13)
C37B C38 1.473(14)
C41 C48 1.539(5)
C41 C42 1.560(5)
C42 C43 1.498(7)
C43 C44A 1.478(9)
C43 C44B 1.538(3)
C44A C45A 1.522(10)
C45A C46 1.504(10)
C44B C45B 1.539(3)
C45B C46 1.540(3)
C46 C47 1.526(8)
C47 C48 1.537(6)
C10S C11S 1.4974
C11S C12S 1.3900
C11S C16S 1.3900
C12S C13S 1.3900
C13S C14S 1.3900
C14S C15S 1.3900
C15S C16S 1.3900
C20S C21S 1.4975
C21S C22S 1.3900
C21S C26S 1.3900
C22S C23S 1.3900
C23S C24S 1.3900
C24S C25S 1.3900
C25S C26S 1.3900

loop_
_geom_hbond_atom_site_label_D
_geom_hbond_atom_site_label_H
_geom_hbond_atom_site_label_A
_geom_hbond_distance_DH
_geom_hbond_distance_HA
_geom_hbond_distance_DA
_geom_hbond_angle_DHA
_geom_hbond_site_symmetry_A
O1 H1O O1S 0.8600(11) 1.672(9) 2.521(3) 169(4) .
O2 H2O Cl3 0.8598(10) 2.42(2) 3.190(2) 149(3) 4_456
O1S H1SA Cl3 0.8600(10) 2.408(4) 3.267(3) 177(5) 4_556

loop_
_geom_torsion_atom_site_label_1
_geom_torsion_atom_site_label_2
_geom_torsion_atom_site_label_3
_geom_torsion_atom_site_label_4
_geom_torsion
O2 Sn O1 C1 -24.29(19)
Cl1 Sn O1 C1 -38.2(3)
Cl2 Sn O1 C1 156.60(19)
Cl4 Sn O1 C1 62.81(19)
Cl3 Sn O1 C1 -114.25(19)
O1 Sn O2 C2 -4.81(19)
Cl1 Sn O2 C2 170.64(19)
Cl2 Sn O2 C2 -1.4(4)
Cl4 Sn O2 C2 -93.80(19)
Cl3 Sn O2 C2 78.64(19)
Sn O1 C1 C11 168.49(18)
Sn O1 C1 C2 46.8(3)
Sn O2 C2 C21 149.15(19)
Sn O2 C2 C1 29.0(3)
O1 C1 C2 O2 -44.5(3)
C11 C1 C2 O2 -163.2(2)
O1 C1 C2 C21 -161.9(2)
C11 C1 C2 C21 79.3(3)
O1 C1 C11 C16 -47.0(4)
C2 C1 C11 C16 70.1(3)
O1 C1 C11 C12 129.6(3)
C2 C1 C11 C12 -113.2(3)
C16 C11 C12 C13 1.2(5)
C1 C11 C12 C13 -175.4(3)
C16 C11 C12 C31 178.3(3)
C1 C11 C12 C31 1.7(5)
C11 C12 C13 C14 -0.8(5)
C31 C12 C13 C14 -178.1(4)
C12 C13 C14 C15 0.4(6)
C13 C14 C15 C16 -0.4(6)
C14 C15 C16 C11 0.7(6)
C12 C11 C16 C15 -1.2(5)
C1 C11 C16 C15 175.5(3)
O2 C2 C21 C26 -46.8(4)
C1 C2 C21 C26 68.3(3)
O2 C2 C21 C22 132.3(3)
C1 C2 C21 C22 -112.5(3)
C26 C21 C22 C23 -0.3(5)
C2 C21 C22 C23 -179.4(3)
C26 C21 C22 C41 -178.7(3)
C2 C21 C22 C41 2.2(5)
C21 C22 C23 C24 0.8(5)
C41 C22 C23 C24 179.2(4)
C22 C23 C24 C25 -0.8(6)
C23 C24 C25 C26 0.2(6)
C24 C25 C26 C21 0.3(5)
C22 C21 C26 C25 -0.2(5)
C2 C21 C26 C25 179.0(3)
C13 C12 C31 C32 76.9(4)
C11 C12 C31 C32 -100.2(4)
C13 C12 C31 C38 -50.0(5)
C11 C12 C31 C38 133.0(4)
C12 C31 C32 C33B 144.9(8)
C38 C31 C32 C33B -89.3(9)
C12 C31 C32 C33A -177.6(7)
C38 C31 C32 C33A -51.7(9)
C31 C32 C33A C34 -47.4(14)
C31 C32 C33B C34 39.9(16)
C32 C33A C34 C35 48.6(15)
C32 C33B C34 C35 -40.0(17)
C33A C34 C35 C36 49.6(10)
C33B C34 C35 C36 88.1(10)
C34 C35 C36 C37B -56.6(10)
C34 C35 C36 C37A -86.8(9)
C35 C36 C37A C38 38.3(15)
C35 C36 C37B C38 -36(2)
C36 C37A C38 C31 -40.7(15)
C36 C37B C38 C31 33(2)
C32 C31 C38 C37A 92.2(9)
C12 C31 C38 C37A -143.4(7)
C32 C31 C38 C37B 61.9(10)
C12 C31 C38 C37B -173.7(9)
C23 C22 C41 C48 -75.2(4)
C21 C22 C41 C48 103.2(4)
C23 C22 C41 C42 49.1(4)
C21 C22 C41 C42 -132.6(3)
C22 C41 C42 C43 143.4(4)
C48 C41 C42 C43 -95.7(5)
C41 C42 C43 C44A 65.3(7)
C41 C42 C43 C44B 23.3(12)
C42 C43 C44A C45A -67.2(9)
C43 C44A C45A C46 94.3(8)
C42 C43 C44B C45B 66.3(18)
C43 C44B C45B C46 -95.9(10)
C44A C45A C46 C47 -33.3(9)
C44B C45B C46 C47 91.5(13)
C45A C46 C47 C48 -71.2(7)
C45B C46 C47 C48 -105.1(8)
C46 C47 C48 C41 59.0(6)
C22 C41 C48 C47 167.6(4)
C42 C41 C48 C47 45.5(6)
C16S C11S C12S C13S 0.0
C10S C11S C12S C13S -178.2(9)
C11S C12S C13S C14S 0.0
C12S C13S C14S C15S 0.0
C13S C14S C15S C16S 0.0
C14S C15S C16S C11S 0.0
C12S C11S C16S C15S 0.0
C10S C11S C16S C15S 178.2(9)
C26S C21S C22S C23S 0.0
C20S C21S C22S C23S -179.8(9)
C21S C22S C23S C24S 0.0
C22S C23S C24S C25S 0.0
C23S C24S C25S C26S 0.0
C24S C25S C26S C21S 0.0
C22S C21S C26S C25S 0.0
C20S C21S C26S C25S 179.8(9)
